data_4515213
loop_
_publ_author_name
'Cheisson, Thibault'
'Cole, Bren E.'
'Manor, Brian C.'
'Carroll, Patrick J.'
'Schelter, Eric J.'

_publ_section_title
;
 Phosphoryl-Ligand Adducts of Rare Earth-TriNOx Complexes: Systematic
 Studies and Implications for Separations Chemistry
;
_journal_issue 5
_journal_name_full 'ACS Sustainable Chemistry &amp; Engineering'
_journal_page_first 4993
_journal_paper_doi 10.1021/acssuschemeng.8b05638
_journal_volume 7
_journal_year 2019
_chemical_formula_moiety 'C33 H45 Dy N4 O3'
_chemical_formula_sum 'C33 H45 Dy N4 O3'
_chemical_formula_weight 708.23
_space_group_crystal_system triclinic
_space_group_IT_number 2
_space_group_name_Hall '-P 1'
_space_group_name_H-M_alt 'P -1'
_symmetry_space_group_name_Hall '-P 1'
_symmetry_space_group_name_H-M 'P -1'
_atom_sites_solution_hydrogens geom
_atom_sites_solution_primary dual
_audit_creation_date 2017-03-04
_audit_creation_method
;
Olex2 1.2-dev
(compiled 2017.03.02 svn.r3394 for OlexSys, GUI svn.r5324)
;
_cell_angle_alpha 89.948(3)
_cell_angle_beta 89.399(4)
_cell_angle_gamma 71.741(3)
_cell_formula_units_Z 4
_cell_length_a 11.8184(8)
_cell_length_b 14.1946(12)
_cell_length_c 19.7841(18)
_cell_measurement_reflns_used 9588
_cell_measurement_temperature 100
_cell_measurement_theta_max 27.56
_cell_measurement_theta_min 3.00
_cell_volume 3151.6(4)
_computing_data_collection 'Bruker APEX3 v2016.1-0'
_computing_data_reduction 'Bruker SAINT v8.37A'
_computing_publication_material 'Olex2 (Dolomanov et al., 2009)'
_computing_structure_refinement 'XL (Sheldrick, 2008)'
_computing_structure_solution 'ShelXT (Sheldrick, 2015)'
_diffrn_ambient_temperature 100
_diffrn_measured_fraction_theta_full 0.998
_diffrn_measured_fraction_theta_max 0.995
_diffrn_measurement_device 'CMOS area detector'
_diffrn_measurement_device_type 'Bruker D8QUEST'
_diffrn_measurement_method '\w and \f scans'
_diffrn_radiation_monochromator graphite
_diffrn_radiation_type MoK\a
_diffrn_radiation_wavelength 0.71073
_diffrn_reflns_av_R_equivalents 0.0532
_diffrn_reflns_av_unetI/netI 0.0189
_diffrn_reflns_Laue_measured_fraction_full 0.998
_diffrn_reflns_Laue_measured_fraction_max 0.995
_diffrn_reflns_limit_h_max 15
_diffrn_reflns_limit_h_min -15
_diffrn_reflns_limit_k_max 18
_diffrn_reflns_limit_k_min -18
_diffrn_reflns_limit_l_max 25
_diffrn_reflns_limit_l_min -25
_diffrn_reflns_number 218110
_diffrn_reflns_point_group_measured_fraction_full 0.998
_diffrn_reflns_point_group_measured_fraction_max 0.995
_diffrn_reflns_theta_full 25.242
_diffrn_reflns_theta_max 27.634
_diffrn_reflns_theta_min 2.882
_diffrn_source 'sealed tube'
_exptl_absorpt_coefficient_mu 2.409
_exptl_absorpt_correction_T_max 0.7456
_exptl_absorpt_correction_T_min 0.6247
_exptl_absorpt_correction_type multi-scan
_exptl_absorpt_process_details 'SADABS v2014/5'
_exptl_crystal_colour colourless
_exptl_crystal_density_diffrn 1.493
_exptl_crystal_description needle
_exptl_crystal_F_000 1444
_exptl_crystal_size_max 0.42
_exptl_crystal_size_mid 0.06
_exptl_crystal_size_min 0.03
_refine_diff_density_max 0.679
_refine_diff_density_min -0.727
_refine_diff_density_rms 0.078
_refine_ls_extinction_method none
_refine_ls_goodness_of_fit_ref 1.054
_refine_ls_hydrogen_treatment constr
_refine_ls_matrix_type full
_refine_ls_number_parameters 757
_refine_ls_number_reflns 14602
_refine_ls_number_restraints 0
_refine_ls_restrained_S_all 1.054
_refine_ls_R_factor_all 0.0316
_refine_ls_R_factor_gt 0.0201
_refine_ls_shift/su_max 0.004
_refine_ls_shift/su_mean 0.000
_refine_ls_structure_factor_coef Fsqd
_refine_ls_weighting_details 'w=1/[\s^2^(Fo^2^)+5.1177P] where P=(Fo^2^+2Fc^2^)/3'
_refine_ls_weighting_scheme calc
_refine_ls_wR_factor_gt 0.0373
_refine_ls_wR_factor_ref 0.0409
_reflns_number_gt 11451
_reflns_number_total 14602
_reflns_threshold_expression 'I > 2\s(I)'
_cod_data_source_file sc8b05638_si_002.cif
_cod_data_source_block 40075
_cod_database_code 4515213
_shelx_shelxl_version_number 2014/7

loop_
_space_group_symop_operation_xyz
'x, y, z'
'-x, -y, -z'

loop_
_atom_site_label
_atom_site_type_symbol
_atom_site_fract_x
_atom_site_fract_y
_atom_site_fract_z
_atom_site_U_iso_or_equiv
_atom_site_adp_type
_atom_site_occupancy
_atom_site_site_symmetry_order
_atom_site_calc_flag
_atom_site_refinement_flags_posn
Dy1 Dy 0.26684(2) 0.37789(2) 0.74964(2) 0.00795(3) Uani 1 1 d .
O1 O 0.35532(13) 0.28730(10) 0.66333(8) 0.0115(3) Uani 1 1 d .
O2 O 0.08785(13) 0.36246(11) 0.74591(8) 0.0125(3) Uani 1 1 d .
O3 O 0.34545(14) 0.29162(10) 0.83916(8) 0.0132(3) Uani 1 1 d .
N1 N 0.42526(15) 0.35495(13) 0.66706(9) 0.0107(3) Uani 1 1 d .
N2 N 0.06657(16) 0.45800(13) 0.71250(9) 0.0110(3) Uani 1 1 d .
N3 N 0.31227(16) 0.39090(13) 0.86819(9) 0.0119(4) Uani 1 1 d .
N4 N 0.27729(16) 0.55291(13) 0.74875(9) 0.0091(3) Uani 1 1 d .
C1 C 0.37080(19) 0.56391(15) 0.70035(11) 0.0114(4) Uani 1 1 d .
H1a H 0.4503 0.5258 0.7176 0.015 Uiso 1 1 calc R
H1b H 0.3666 0.6346 0.6985 0.015 Uiso 1 1 calc R
C2 C 0.35794(18) 0.52874(16) 0.62974(11) 0.0116(4) Uani 1 1 d .
C3 C 0.3155(2) 0.59935(17) 0.57881(11) 0.0149(5) Uani 1 1 d .
H3 H 0.2980 0.6678 0.5892 0.020 Uiso 1 1 calc R
C4 C 0.2986(2) 0.57106(18) 0.51362(12) 0.0196(5) Uani 1 1 d .
H4 H 0.2706 0.6197 0.4795 0.026 Uiso 1 1 calc R
C5 C 0.3229(2) 0.47086(18) 0.49865(12) 0.0193(5) Uani 1 1 d .
H5 H 0.3110 0.4510 0.4541 0.026 Uiso 1 1 calc R
C6 C 0.3644(2) 0.40004(17) 0.54815(11) 0.0161(4) Uani 1 1 d .
H6 H 0.3790 0.3319 0.5377 0.021 Uiso 1 1 calc R
C7 C 0.38519(18) 0.42791(16) 0.61350(11) 0.0119(4) Uani 1 1 d .
C8 C 0.55570(19) 0.29604(16) 0.66480(11) 0.0130(4) Uani 1 1 d .
C9 C 0.5789(2) 0.21945(17) 0.72149(13) 0.0200(5) Uani 1 1 d .
H9a H 0.5486 0.2528 0.7644 0.030 Uiso 1 1 calc GR
H9b H 0.6648 0.1858 0.7249 0.030 Uiso 1 1 calc GR
H9c H 0.5383 0.1706 0.7116 0.030 Uiso 1 1 calc GR
C10 C 0.5928(2) 0.24199(18) 0.59739(12) 0.0203(5) Uani 1 1 d .
H10a H 0.5399 0.2028 0.5874 0.030 Uiso 1 1 calc GR
H10b H 0.6751 0.1979 0.6002 0.030 Uiso 1 1 calc GR
H10c H 0.5872 0.2906 0.5614 0.030 Uiso 1 1 calc GR
C11 C 0.6278(2) 0.36635(18) 0.67732(13) 0.0202(5) Uani 1 1 d .
H11a H 0.6069 0.4197 0.6437 0.030 Uiso 1 1 calc GR
H11b H 0.7130 0.3297 0.6735 0.030 Uiso 1 1 calc GR
H11c H 0.6099 0.3949 0.7228 0.030 Uiso 1 1 calc GR
C12 C 0.15996(18) 0.62315(15) 0.72749(11) 0.0119(4) Uani 1 1 d .
H12a H 0.1467 0.6105 0.6795 0.016 Uiso 1 1 calc R
H12b H 0.1629 0.6919 0.7310 0.016 Uiso 1 1 calc R
C13 C 0.05632(18) 0.61423(15) 0.76935(11) 0.0108(4) Uani 1 1 d .
C14 C 0.0051(2) 0.68694(16) 0.81800(11) 0.0144(4) Uani 1 1 d .
H14 H 0.0341 0.7419 0.8226 0.019 Uiso 1 1 calc R
C15 C -0.0869(2) 0.68018(17) 0.85948(12) 0.0168(5) Uani 1 1 d .
H15 H -0.1212 0.7303 0.8921 0.022 Uiso 1 1 calc R
C16 C -0.1289(2) 0.59981(17) 0.85308(12) 0.0186(5) Uani 1 1 d .
H16 H -0.1915 0.5945 0.8818 0.025 Uiso 1 1 calc R
C17 C -0.07990(19) 0.52700(16) 0.80483(11) 0.0154(4) Uani 1 1 d .
H17 H -0.1083 0.4716 0.8011 0.020 Uiso 1 1 calc R
C18 C 0.01067(18) 0.53500(15) 0.76190(11) 0.0112(4) Uani 1 1 d .
C19 C -0.00308(19) 0.45999(16) 0.64847(11) 0.0134(4) Uani 1 1 d .
C20 C 0.0681(2) 0.37287(18) 0.60437(12) 0.0195(5) Uani 1 1 d .
H20a H 0.1501 0.3744 0.5991 0.029 Uiso 1 1 calc GR
H20b H 0.0312 0.3778 0.5598 0.029 Uiso 1 1 calc GR
H20c H 0.0688 0.3105 0.6259 0.029 Uiso 1 1 calc GR
C21 C -0.1256(2) 0.44952(19) 0.66377(12) 0.0204(5) Uani 1 1 d .
H21a H -0.1168 0.3932 0.6942 0.031 Uiso 1 1 calc GR
H21b H -0.1621 0.4383 0.6215 0.031 Uiso 1 1 calc GR
H21c H -0.1765 0.5104 0.6854 0.031 Uiso 1 1 calc GR
C22 C -0.0159(2) 0.55700(18) 0.61130(12) 0.0191(5) Uani 1 1 d .
H22a H -0.0518 0.6131 0.6418 0.029 Uiso 1 1 calc GR
H22b H -0.0671 0.5618 0.5720 0.029 Uiso 1 1 calc GR
H22c H 0.0628 0.5585 0.5963 0.029 Uiso 1 1 calc GR
C23 C 0.30562(19) 0.58384(15) 0.81703(11) 0.0119(4) Uani 1 1 d .
H23a H 0.2373 0.5895 0.8479 0.016 Uiso 1 1 calc R
H23b H 0.3158 0.6503 0.8135 0.016 Uiso 1 1 calc R
C24 C 0.41655(19) 0.51306(16) 0.84739(11) 0.0123(4) Uani 1 1 d .
C25 C 0.5197(2) 0.54081(18) 0.85038(12) 0.0184(5) Uani 1 1 d .
H25 H 0.5185 0.6043 0.8344 0.025 Uiso 1 1 calc R
C26 C 0.6240(2) 0.47673(19) 0.87641(13) 0.0224(5) Uani 1 1 d .
H26 H 0.6933 0.4969 0.8788 0.030 Uiso 1 1 calc R
C27 C 0.6275(2) 0.38363(19) 0.89889(13) 0.0225(5) Uani 1 1 d .
H27 H 0.6993 0.3398 0.9164 0.030 Uiso 1 1 calc R
C28 C 0.5266(2) 0.35419(17) 0.89587(12) 0.0181(5) Uani 1 1 d .
H28 H 0.5298 0.2894 0.9100 0.024 Uiso 1 1 calc R
C29 C 0.41978(19) 0.41975(16) 0.87200(11) 0.0129(4) Uani 1 1 d .
C30 C 0.2478(2) 0.39147(16) 0.93466(11) 0.0153(5) Uani 1 1 d .
C31 C 0.1409(2) 0.3563(2) 0.92084(12) 0.0237(5) Uani 1 1 d .
H31a H 0.0954 0.3940 0.8831 0.036 Uiso 1 1 calc GR
H31b H 0.0898 0.3665 0.9613 0.036 Uiso 1 1 calc GR
H31c H 0.1687 0.2855 0.9093 0.036 Uiso 1 1 calc GR
C32 C 0.3273(2) 0.32280(18) 0.98676(12) 0.0220(5) Uani 1 1 d .
H32a H 0.3663 0.2578 0.9661 0.033 Uiso 1 1 calc GR
H32b H 0.2786 0.3150 1.0255 0.033 Uiso 1 1 calc GR
H32c H 0.3880 0.3516 1.0021 0.033 Uiso 1 1 calc GR
C33 C 0.2047(2) 0.49789(17) 0.96129(12) 0.0201(5) Uani 1 1 d .
H33a H 0.2730 0.5224 0.9664 0.030 Uiso 1 1 calc GR
H33b H 0.1651 0.4995 1.0052 0.030 Uiso 1 1 calc GR
H33c H 0.1484 0.5401 0.9293 0.030 Uiso 1 1 calc GR
Dy1' Dy 0.72951(2) 0.12408(2) 0.24998(2) 0.00737(3) Uani 1 1 d .
O1' O 0.77660(13) 0.17718(10) 0.34632(8) 0.0127(3) Uani 1 1 d .
O2' O 0.55223(13) 0.22839(10) 0.22912(8) 0.0131(3) Uani 1 1 d .
O3' O 0.84526(13) 0.16472(11) 0.17634(7) 0.0135(3) Uani 1 1 d .
N1' N 0.84872(16) 0.07333(13) 0.35070(9) 0.0109(3) Uani 1 1 d .
N2' N 0.51853(16) 0.14542(13) 0.25616(9) 0.0112(3) Uani 1 1 d .
N3' N 0.83144(15) 0.07918(13) 0.14154(9) 0.0103(3) Uani 1 1 d .
N4' N 0.74572(15) -0.05718(13) 0.24691(8) 0.0085(3) Uani 1 1 d .
C1' C 0.81696(19) -0.11134(15) 0.30550(11) 0.0111(4) Uani 1 1 d .
H1a' H 0.9007 -0.1126 0.2997 0.015 Uiso 1 1 calc R
H1b' H 0.8160 -0.1808 0.3052 0.015 Uiso 1 1 calc R
C2' C 0.77076(18) -0.06511(15) 0.37315(10) 0.0107(4) Uani 1 1 d .
C3' C 0.7080(2) -0.11197(16) 0.41465(11) 0.0137(4) Uani 1 1 d .
H3' H 0.6971 -0.1723 0.4002 0.018 Uiso 1 1 calc R
C4' C 0.6617(2) -0.07150(17) 0.47636(12) 0.0166(5) Uani 1 1 d .
H4' H 0.6212 -0.1050 0.5046 0.022 Uiso 1 1 calc R
C5' C 0.6743(2) 0.01787(17) 0.49701(12) 0.0162(5) Uani 1 1 d .
H5' H 0.6411 0.0464 0.5390 0.022 Uiso 1 1 calc R
C6' C 0.7355(2) 0.06580(16) 0.45639(11) 0.0152(4) Uani 1 1 d .
H6' H 0.7427 0.1277 0.4703 0.020 Uiso 1 1 calc R
C7' C 0.78646(18) 0.02347(15) 0.39517(11) 0.0115(4) Uani 1 1 d .
C8' C 0.9739(2) 0.06672(16) 0.37093(11) 0.0142(4) Uani 1 1 d .
C9' C 1.0240(2) 0.12128(19) 0.31825(12) 0.0202(5) Uani 1 1 d .
H9a' H 1.0122 0.0982 0.2730 0.030 Uiso 1 1 calc GR
H9b' H 1.1094 0.1081 0.3259 0.030 Uiso 1 1 calc GR
H9c' H 0.9829 0.1927 0.3219 0.030 Uiso 1 1 calc GR
C10' C 0.9765(2) 0.11408(18) 0.44032(12) 0.0195(5) Uani 1 1 d .
H10a' H 0.9239 0.1829 0.4401 0.029 Uiso 1 1 calc GR
H10b' H 1.0581 0.1128 0.4501 0.029 Uiso 1 1 calc GR
H10c' H 0.9492 0.0767 0.4751 0.029 Uiso 1 1 calc GR
C11' C 1.0490(2) -0.04260(17) 0.37160(13) 0.0197(5) Uani 1 1 d .
H11a' H 1.0101 -0.0797 0.4005 0.029 Uiso 1 1 calc GR
H11b' H 1.1282 -0.0490 0.3893 0.029 Uiso 1 1 calc GR
H11c' H 1.0568 -0.0692 0.3255 0.029 Uiso 1 1 calc GR
C12' C 0.62454(18) -0.06849(15) 0.25060(11) 0.0112(4) Uani 1 1 d .
H12a' H 0.5890 -0.0459 0.2956 0.015 Uiso 1 1 calc R
H12b' H 0.6320 -0.1396 0.2461 0.015 Uiso 1 1 calc R
C13' C 0.54199(18) -0.01089(16) 0.19683(11) 0.0114(4) Uani 1 1 d .
C14' C 0.51760(19) -0.06267(16) 0.14130(11) 0.0134(4) Uani 1 1 d .
H14' H 0.5510 -0.1328 0.1394 0.018 Uiso 1 1 calc R
C15' C 0.4458(2) -0.01318(17) 0.08943(12) 0.0166(5) Uani 1 1 d .
H15' H 0.4297 -0.0493 0.0523 0.022 Uiso 1 1 calc R
C16' C 0.3972(2) 0.08956(18) 0.09157(12) 0.0171(5) Uani 1 1 d .
H16' H 0.3489 0.1238 0.0556 0.023 Uiso 1 1 calc R
C17' C 0.41914(19) 0.14192(16) 0.14611(11) 0.0149(4) Uani 1 1 d .
H17' H 0.3861 0.2121 0.1473 0.020 Uiso 1 1 calc R
C18' C 0.48957(18) 0.09224(16) 0.19952(11) 0.0116(4) Uani 1 1 d .
C19' C 0.42112(19) 0.18255(16) 0.30885(12) 0.0150(4) Uani 1 1 d .
C20' C 0.4686(2) 0.23429(19) 0.36406(13) 0.0230(5) Uani 1 1 d .
H20a' H 0.5441 0.1894 0.3807 0.034 Uiso 1 1 calc GR
H20b' H 0.4105 0.2526 0.4014 0.034 Uiso 1 1 calc GR
H20c' H 0.4816 0.2942 0.3456 0.034 Uiso 1 1 calc GR
C21' C 0.3086(2) 0.2553(2) 0.27914(13) 0.0258(6) Uani 1 1 d .
H21a' H 0.3294 0.3077 0.2547 0.039 Uiso 1 1 calc GR
H21b' H 0.2521 0.2848 0.3157 0.039 Uiso 1 1 calc GR
H21c' H 0.2721 0.2199 0.2479 0.039 Uiso 1 1 calc GR
C22' C 0.3920(2) 0.09364(19) 0.33863(12) 0.0212(5) Uani 1 1 d .
H22a' H 0.3721 0.0552 0.3021 0.032 Uiso 1 1 calc GR
H22b' H 0.3239 0.1169 0.3698 0.032 Uiso 1 1 calc GR
H22c' H 0.4612 0.0517 0.3631 0.032 Uiso 1 1 calc GR
C23' C 0.80567(19) -0.10777(15) 0.18365(10) 0.0117(4) Uani 1 1 d .
H23a' H 0.7543 -0.0804 0.1445 0.016 Uiso 1 1 calc R
H23b' H 0.8148 -0.1794 0.1866 0.016 Uiso 1 1 calc R
C24' C 0.92605(19) -0.09533(16) 0.17182(10) 0.0120(4) Uani 1 1 d .
C25' C 1.0285(2) -0.17634(17) 0.18277(11) 0.0161(5) Uani 1 1 d .
H25' H 1.0208 -0.2389 0.1947 0.021 Uiso 1 1 calc R
C26' C 1.1405(2) -0.16594(18) 0.17643(12) 0.0209(5) Uani 1 1 d .
H26' H 1.2093 -0.2215 0.1834 0.028 Uiso 1 1 calc R
C27' C 1.1527(2) -0.0752(2) 0.16007(12) 0.0214(5) Uani 1 1 d .
H27' H 1.2299 -0.0680 0.1571 0.029 Uiso 1 1 calc R
C28' C 1.05232(19) 0.00602(18) 0.14787(11) 0.0165(5) Uani 1 1 d .
H28' H 1.0611 0.0685 0.1366 0.022 Uiso 1 1 calc R
C29' C 0.93925(18) -0.00444(16) 0.15216(10) 0.0118(4) Uani 1 1 d .
C30' C 0.8002(2) 0.10610(16) 0.06850(11) 0.0132(4) Uani 1 1 d .
C31' C 0.6843(2) 0.19198(18) 0.06786(12) 0.0207(5) Uani 1 1 d .
H31a' H 0.6242 0.1750 0.0955 0.031 Uiso 1 1 calc GR
H31b' H 0.6561 0.2048 0.0213 0.031 Uiso 1 1 calc GR
H31c' H 0.6981 0.2514 0.0864 0.031 Uiso 1 1 calc GR
C32' C 0.8974(2) 0.13766(19) 0.03196(12) 0.0202(5) Uani 1 1 d .
H32a' H 0.9137 0.1910 0.0575 0.030 Uiso 1 1 calc GR
H32b' H 0.8703 0.1613 -0.0135 0.030 Uiso 1 1 calc GR
H32c' H 0.9702 0.0808 0.0285 0.030 Uiso 1 1 calc GR
C33' C 0.7827(2) 0.01614(18) 0.03341(11) 0.0172(5) Uani 1 1 d .
H33a' H 0.8522 -0.0422 0.0413 0.026 Uiso 1 1 calc GR
H33b' H 0.7736 0.0287 -0.0153 0.026 Uiso 1 1 calc GR
H33c' H 0.7111 0.0040 0.0517 0.026 Uiso 1 1 calc GR

loop_
_atom_site_aniso_label
_atom_site_aniso_U_11
_atom_site_aniso_U_22
_atom_site_aniso_U_33
_atom_site_aniso_U_23
_atom_site_aniso_U_13
_atom_site_aniso_U_12
Dy1 0.00955(5) 0.00655(5) 0.00822(5) -0.00006(4) -0.00034(4) -0.00318(4)
O1 0.0113(7) 0.0094(7) 0.0164(8) -0.0029(6) 0.0008(6) -0.0070(6)
O2 0.0158(7) 0.0082(7) 0.0145(8) 0.0034(6) -0.0017(6) -0.0049(6)
O3 0.0205(8) 0.0055(7) 0.0126(8) -0.0022(6) -0.0001(6) -0.0028(6)
N1 0.0112(8) 0.0083(8) 0.0145(9) -0.0010(7) -0.0003(7) -0.0058(7)
N2 0.0140(9) 0.0085(8) 0.0108(9) 0.0014(7) -0.0015(7) -0.0039(7)
N3 0.0176(9) 0.0069(8) 0.0106(9) -0.0009(7) 0.0002(7) -0.0031(7)
N4 0.0122(9) 0.0066(8) 0.0079(9) -0.0014(7) 0.0015(7) -0.0021(7)
C1 0.0132(10) 0.0093(10) 0.0128(11) -0.0021(8) 0.0027(8) -0.0049(8)
C2 0.0109(10) 0.0133(10) 0.0120(10) -0.0006(8) 0.0020(8) -0.0059(8)
C3 0.0191(11) 0.0113(10) 0.0145(11) 0.0018(9) 0.0032(9) -0.0051(9)
C4 0.0253(13) 0.0181(12) 0.0130(11) 0.0054(9) 0.0006(9) -0.0034(10)
C5 0.0255(13) 0.0218(12) 0.0108(11) -0.0020(9) -0.0008(9) -0.0075(10)
C6 0.0183(11) 0.0152(11) 0.0142(11) -0.0018(9) 0.0011(9) -0.0045(9)
C7 0.0103(10) 0.0126(10) 0.0131(10) -0.0006(8) 0.0020(8) -0.0042(8)
C8 0.0106(10) 0.0114(10) 0.0171(11) -0.0016(8) 0.0011(8) -0.0035(8)
C9 0.0114(11) 0.0196(12) 0.0261(13) 0.0051(10) -0.0021(9) -0.0004(9)
C10 0.0153(11) 0.0198(12) 0.0219(12) -0.0079(10) 0.0041(9) -0.0002(9)
C11 0.0114(11) 0.0200(12) 0.0314(14) -0.0036(10) 0.0021(9) -0.0080(9)
C12 0.0144(10) 0.0079(10) 0.0136(11) 0.0014(8) -0.0002(8) -0.0038(8)
C13 0.0103(10) 0.0095(10) 0.0117(10) 0.0026(8) -0.0009(8) -0.0017(8)
C14 0.0166(11) 0.0099(10) 0.0167(11) -0.0006(8) 0.0000(9) -0.0042(8)
C15 0.0162(11) 0.0169(11) 0.0168(11) -0.0032(9) 0.0029(9) -0.0044(9)
C16 0.0179(11) 0.0203(12) 0.0178(12) 0.0003(9) 0.0066(9) -0.0068(9)
C17 0.0149(11) 0.0150(11) 0.0177(11) -0.0004(9) 0.0018(9) -0.0067(9)
C18 0.0108(10) 0.0112(10) 0.0112(10) 0.0004(8) -0.0007(8) -0.0027(8)
C19 0.0121(10) 0.0153(11) 0.0138(11) 0.0008(8) -0.0043(8) -0.0055(8)
C20 0.0206(12) 0.0196(12) 0.0162(12) -0.0053(9) -0.0060(9) -0.0032(9)
C21 0.0167(11) 0.0263(13) 0.0210(12) 0.0017(10) -0.0048(9) -0.0106(10)
C22 0.0206(12) 0.0202(12) 0.0164(12) 0.0031(9) -0.0055(9) -0.0064(10)
C23 0.0164(10) 0.0086(10) 0.0107(10) -0.0019(8) 0.0001(8) -0.0039(8)
C24 0.0158(10) 0.0118(10) 0.0089(10) -0.0027(8) -0.0005(8) -0.0036(8)
C25 0.0226(12) 0.0165(11) 0.0183(12) -0.0021(9) -0.0018(9) -0.0092(10)
C26 0.0178(12) 0.0261(13) 0.0259(13) -0.0048(10) -0.0049(10) -0.0107(10)
C27 0.0170(12) 0.0240(13) 0.0233(13) -0.0020(10) -0.0086(10) -0.0016(10)
C28 0.0217(12) 0.0153(11) 0.0156(11) -0.0003(9) -0.0050(9) -0.0029(9)
C29 0.0162(11) 0.0120(10) 0.0097(10) -0.0027(8) -0.0009(8) -0.0032(8)
C30 0.0231(12) 0.0124(10) 0.0093(10) 0.0004(8) 0.0021(9) -0.0041(9)
C31 0.0290(13) 0.0314(14) 0.0151(12) -0.0005(10) 0.0059(10) -0.0159(11)
C32 0.0323(14) 0.0175(12) 0.0116(11) 0.0035(9) 0.0017(10) -0.0010(10)
C33 0.0278(13) 0.0142(11) 0.0151(12) -0.0014(9) 0.0037(10) -0.0022(10)
Dy1' 0.00895(5) 0.00599(5) 0.00706(5) 0.00001(4) -0.00013(4) -0.00217(4)
O1' 0.0163(8) 0.0067(7) 0.0138(8) 0.0007(6) -0.0029(6) -0.0015(6)
O2' 0.0153(7) 0.0068(7) 0.0173(8) 0.0023(6) 0.0004(6) -0.0038(6)
O3' 0.0188(8) 0.0122(7) 0.0119(8) -0.0033(6) 0.0003(6) -0.0084(6)
N1' 0.0135(9) 0.0067(8) 0.0116(9) 0.0009(7) -0.0017(7) -0.0017(7)
N2' 0.0146(9) 0.0087(8) 0.0106(9) 0.0009(7) 0.0011(7) -0.0043(7)
N3' 0.0124(9) 0.0098(8) 0.0096(9) -0.0014(7) -0.0011(7) -0.0049(7)
N4' 0.0112(8) 0.0070(8) 0.0040(8) -0.0022(6) 0.0005(6) 0.0020(7)
C1' 0.0136(10) 0.0078(9) 0.0111(10) 0.0016(8) -0.0042(8) -0.0020(8)
C2' 0.0117(10) 0.0093(10) 0.0094(10) 0.0013(8) -0.0027(8) -0.0007(8)
C3' 0.0189(11) 0.0108(10) 0.0123(11) -0.0001(8) -0.0034(9) -0.0060(9)
C4' 0.0215(12) 0.0167(11) 0.0129(11) 0.0021(9) 0.0024(9) -0.0077(9)
C5' 0.0214(12) 0.0159(11) 0.0101(11) -0.0026(9) 0.0042(9) -0.0041(9)
C6' 0.0229(12) 0.0117(10) 0.0110(10) -0.0032(8) -0.0001(9) -0.0055(9)
C7' 0.0131(10) 0.0107(10) 0.0098(10) 0.0023(8) -0.0018(8) -0.0023(8)
C8' 0.0151(11) 0.0144(11) 0.0141(11) 0.0016(9) -0.0060(8) -0.0059(9)
C9' 0.0165(11) 0.0267(13) 0.0207(12) 0.0040(10) -0.0033(9) -0.0115(10)
C10' 0.0239(12) 0.0211(12) 0.0152(11) -0.0016(9) -0.0065(9) -0.0093(10)
C11' 0.0157(11) 0.0180(12) 0.0231(13) -0.0019(10) -0.0077(9) -0.0019(9)
C12' 0.0124(10) 0.0082(9) 0.0127(11) 0.0016(8) 0.0004(8) -0.0028(8)
C13' 0.0098(10) 0.0128(10) 0.0122(10) 0.0019(8) 0.0000(8) -0.0045(8)
C14' 0.0135(10) 0.0122(10) 0.0156(11) -0.0006(8) -0.0031(8) -0.0055(8)
C15' 0.0177(11) 0.0186(11) 0.0149(11) -0.0012(9) -0.0054(9) -0.0076(9)
C16' 0.0155(11) 0.0209(12) 0.0143(11) 0.0046(9) -0.0059(9) -0.0045(9)
C17' 0.0128(10) 0.0138(10) 0.0166(11) 0.0029(9) -0.0016(8) -0.0018(8)
C18' 0.0108(10) 0.0127(10) 0.0115(10) 0.0014(8) 0.0003(8) -0.0040(8)
C19' 0.0100(10) 0.0158(11) 0.0165(11) -0.0010(9) 0.0030(8) -0.0003(8)
C20' 0.0208(12) 0.0255(13) 0.0215(13) -0.0080(10) 0.0058(10) -0.0057(10)
C21' 0.0163(12) 0.0278(14) 0.0252(13) -0.0008(11) 0.0026(10) 0.0047(10)
C22' 0.0195(12) 0.0258(13) 0.0194(12) -0.0026(10) 0.0088(9) -0.0089(10)
C23' 0.0167(10) 0.0101(10) 0.0079(10) -0.0020(8) 0.0001(8) -0.0035(8)
C24' 0.0129(10) 0.0146(10) 0.0068(10) -0.0034(8) -0.0005(8) -0.0019(8)
C25' 0.0185(11) 0.0147(11) 0.0112(11) -0.0035(8) 0.0006(9) 0.0005(9)
C26' 0.0130(11) 0.0252(13) 0.0167(12) -0.0042(10) -0.0015(9) 0.0051(9)
C27' 0.0095(11) 0.0360(14) 0.0164(12) -0.0043(10) 0.0011(9) -0.0039(10)
C28' 0.0149(11) 0.0245(12) 0.0110(11) -0.0015(9) 0.0008(8) -0.0073(9)
C29' 0.0118(10) 0.0147(10) 0.0068(10) -0.0034(8) 0.0013(8) -0.0013(8)
C30' 0.0163(11) 0.0163(11) 0.0077(10) 0.0021(8) -0.0001(8) -0.0061(9)
C31' 0.0214(12) 0.0230(12) 0.0129(11) 0.0038(9) -0.0015(9) 0.0002(10)
C32' 0.0230(12) 0.0275(13) 0.0135(11) 0.0020(9) 0.0016(9) -0.0131(10)
C33' 0.0204(12) 0.0232(12) 0.0100(11) -0.0001(9) -0.0022(9) -0.0095(10)

loop_
_atom_type_symbol
_atom_type_description
_atom_type_scat_dispersion_real
_atom_type_scat_dispersion_imag
_atom_type_scat_source
C C 0.0033 0.0016 'International Tables Vol C Tables 4.2.6.8 and 6.1.1.4'
H H 0.0000 0.0000 'International Tables Vol C Tables 4.2.6.8 and 6.1.1.4'
N N 0.0061 0.0033 'International Tables Vol C Tables 4.2.6.8 and 6.1.1.4'
O O 0.0106 0.0060 'International Tables Vol C Tables 4.2.6.8 and 6.1.1.4'
Dy Dy -0.1892 4.4098 'International Tables Vol C Tables 4.2.6.8 and 6.1.1.4'

loop_
_geom_angle_atom_site_label_1
_geom_angle_atom_site_label_2
_geom_angle_atom_site_label_3
_geom_angle
O1 Dy1 O2 101.85(5)
O1 Dy1 O3 105.10(5)
O1 Dy1 N1 36.36(5)
O1 Dy1 N2 104.56(6)
O1 Dy1 N3 135.95(6)
O1 Dy1 N4 114.33(5)
O2 Dy1 N1 133.42(6)
O2 Dy1 N2 36.61(5)
O2 Dy1 N3 107.00(6)
O2 Dy1 N4 116.32(5)
O3 Dy1 O2 103.44(6)
O3 Dy1 N1 106.98(6)
O3 Dy1 N2 134.54(6)
O3 Dy1 N3 36.23(5)
O3 Dy1 N4 114.25(6)
N1 Dy1 N3 118.44(6)
N1 Dy1 N4 81.61(6)
N2 Dy1 N1 117.34(6)
N2 Dy1 N3 118.50(6)
N2 Dy1 N4 82.95(6)
N3 Dy1 N4 81.41(6)
N1 O1 Dy1 80.39(9)
N2 O2 Dy1 79.51(9)
N3 O3 Dy1 80.77(10)
O1 N1 Dy1 63.25(8)
O1 N1 C7 107.61(15)
O1 N1 C8 109.10(15)
C7 N1 Dy1 109.07(12)
C7 N1 C8 115.39(16)
C8 N1 Dy1 134.66(13)
O2 N2 Dy1 63.88(9)
O2 N2 C19 109.54(15)
C18 N2 Dy1 106.99(12)
C18 N2 O2 107.47(15)
C18 N2 C19 115.58(16)
C19 N2 Dy1 136.35(13)
O3 N3 Dy1 63.00(9)
O3 N3 C30 109.08(15)
C29 N3 Dy1 108.29(12)
C29 N3 O3 107.60(15)
C29 N3 C30 115.39(17)
C30 N3 Dy1 135.52(14)
C1 N4 Dy1 111.76(12)
C12 N4 Dy1 109.66(12)
C12 N4 C1 107.88(16)
C23 N4 Dy1 111.61(12)
C23 N4 C1 107.52(16)
C23 N4 C12 108.27(16)
N4 C1 C2 113.36(17)
C3 C2 C1 118.91(19)
C3 C2 C7 118.8(2)
C7 C2 C1 122.28(19)
C4 C3 C2 121.2(2)
C3 C4 C5 119.4(2)
C6 C5 C4 120.4(2)
C5 C6 C7 120.5(2)
C2 C7 N1 118.63(18)
C6 C7 N1 121.49(19)
C6 C7 C2 119.7(2)
N1 C8 C9 107.79(17)
N1 C8 C10 112.22(18)
N1 C8 C11 108.55(17)
C9 C8 C10 108.85(19)
C11 C8 C9 109.23(19)
C11 C8 C10 110.14(19)
N4 C12 C13 113.22(17)
C14 C13 C12 118.86(19)
C14 C13 C18 118.78(19)
C18 C13 C12 122.36(19)
C15 C14 C13 121.1(2)
C14 C15 C16 119.6(2)
C15 C16 C17 120.3(2)
C16 C17 C18 120.2(2)
C13 C18 N2 118.54(18)
C17 C18 N2 121.32(19)
C17 C18 C13 119.95(19)
N2 C19 C20 107.66(17)
N2 C19 C21 111.48(18)
N2 C19 C22 108.84(17)
C20 C19 C21 109.04(19)
C22 C19 C20 109.35(19)
C22 C19 C21 110.41(19)
N4 C23 C24 113.62(17)
C25 C24 C23 119.1(2)
C25 C24 C29 118.8(2)
C29 C24 C23 122.09(19)
C26 C25 C24 120.7(2)
C27 C26 C25 120.3(2)
C26 C27 C28 120.1(2)
C27 C28 C29 120.0(2)
C24 C29 N3 118.54(19)
C28 C29 N3 121.3(2)
C28 C29 C24 120.1(2)
N3 C30 C31 107.68(18)
N3 C30 C32 112.09(18)
N3 C30 C33 108.21(18)
C31 C30 C32 109.0(2)
C31 C30 C33 109.6(2)
C33 C30 C32 110.19(19)
O1' Dy1' O2' 103.41(5)
O1' Dy1' N1' 36.30(5)
O1' Dy1' N2' 106.58(6)
O1' Dy1' N3' 134.18(6)
O1' Dy1' N4' 115.23(5)
O2' Dy1' N1' 134.85(6)
O2' Dy1' N2' 36.39(5)
O2' Dy1' N3' 107.02(6)
O2' Dy1' N4' 115.77(5)
O3' Dy1' O1' 103.75(6)
O3' Dy1' O2' 103.62(6)
O3' Dy1' N1' 105.71(6)
O3' Dy1' N2' 134.37(6)
O3' Dy1' N3' 36.07(5)
O3' Dy1' N4' 113.56(5)
N1' Dy1' N3' 116.94(6)
N1' Dy1' N4' 82.28(6)
N2' Dy1' N1' 118.95(6)
N2' Dy1' N3' 118.29(6)
N2' Dy1' N4' 82.78(6)
N3' Dy1' N4' 80.70(6)
N1' O1' Dy1' 80.77(9)
N2' O2' Dy1' 80.08(9)
N3' O3' Dy1' 81.35(9)
O1' N1' Dy1' 62.93(8)
O1' N1' C7' 107.80(15)
O1' N1' C8' 109.38(15)
C7' N1' Dy1' 107.68(12)
C7' N1' C8' 116.00(16)
C8' N1' Dy1' 135.36(13)
O2' N2' Dy1' 63.52(9)
O2' N2' C19' 109.72(15)
C18' N2' Dy1' 107.79(12)
C18' N2' O2' 107.88(15)
C18' N2' C19' 115.54(17)
C19' N2' Dy1' 135.53(13)
O3' N3' Dy1' 62.57(9)
O3' N3' C29' 108.03(15)
O3' N3' C30' 109.11(15)
C29' N3' Dy1' 108.26(12)
C29' N3' C30' 115.61(16)
C30' N3' Dy1' 135.30(13)
C1' N4' Dy1' 110.78(12)
C12' N4' Dy1' 109.91(11)
C12' N4' C1' 108.53(16)
C12' N4' C23' 107.83(16)
C23' N4' Dy1' 112.48(12)
C23' N4' C1' 107.17(15)
N4' C1' C2' 113.28(16)
C3' C2' C1' 118.61(19)
C7' C2' C1' 122.40(19)
C7' C2' C3' 118.97(19)
C4' C3' C2' 120.8(2)
C3' C4' C5' 120.0(2)
C4' C5' C6' 120.1(2)
C5' C6' C7' 120.3(2)
C2' C7' N1' 118.57(18)
C6' C7' N1' 121.46(19)
C6' C7' C2' 119.8(2)
N1' C8' C9' 108.15(17)
N1' C8' C10' 111.89(18)
N1' C8' C11' 108.22(17)
C9' C8' C10' 108.79(19)
C9' C8' C11' 109.4(2)
C11' C8' C10' 110.35(19)
N4' C12' C13' 113.21(17)
C14' C13' C12' 118.64(19)
C18' C13' C12' 122.80(19)
C18' C13' C14' 118.56(19)
C15' C14' C13' 121.0(2)
C14' C15' C16' 119.9(2)
C17' C16' C15' 120.0(2)
C16' C17' C18' 120.5(2)
C13' C18' N2' 118.05(18)
C17' C18' N2' 121.80(19)
C17' C18' C13' 120.0(2)
N2' C19' C20' 107.76(18)
N2' C19' C21' 111.96(19)
N2' C19' C22' 108.51(17)
C20' C19' C21' 109.4(2)
C20' C19' C22' 109.6(2)
C22' C19' C21' 109.6(2)
N4' C23' C24' 112.77(17)
C25' C24' C23' 119.0(2)
C29' C24' C23' 122.05(19)
C29' C24' C25' 118.9(2)
C26' C25' C24' 120.6(2)
C27' C26' C25' 120.2(2)
C26' C27' C28' 120.2(2)
C29' C28' C27' 120.0(2)
C24' C29' N3' 118.01(18)
C28' C29' N3' 121.85(19)
C28' C29' C24' 120.0(2)
N3' C30' C31' 107.78(17)
N3' C30' C32' 111.82(18)
N3' C30' C33' 108.22(17)
C31' C30' C32' 109.07(19)
C31' C30' C33' 109.82(19)
C33' C30' C32' 110.09(19)

loop_
_geom_bond_atom_site_label_1
_geom_bond_atom_site_label_2
_geom_bond_distance
Dy1 O1 2.1880(15)
Dy1 O2 2.1959(15)
Dy1 O3 2.1948(15)
Dy1 N1 2.4158(18)
Dy1 N2 2.4049(18)
Dy1 N3 2.4314(18)
Dy1 N4 2.5258(17)
O1 N1 1.452(2)
O2 N2 1.459(2)
O3 N3 1.456(2)
N1 C7 1.456(3)
N1 C8 1.506(3)
N2 C18 1.457(3)
N2 C19 1.513(3)
N3 C29 1.455(3)
N3 C30 1.512(3)
N4 C1 1.499(3)
N4 C12 1.496(3)
N4 C23 1.494(3)
C1 C2 1.509(3)
C2 C3 1.402(3)
C2 C7 1.402(3)
C3 C4 1.386(3)
C4 C5 1.391(3)
C5 C6 1.382(3)
C6 C7 1.399(3)
C8 C9 1.527(3)
C8 C10 1.529(3)
C8 C11 1.523(3)
C12 C13 1.509(3)
C13 C14 1.399(3)
C13 C18 1.400(3)
C14 C15 1.383(3)
C15 C16 1.386(3)
C16 C17 1.389(3)
C17 C18 1.392(3)
C19 C20 1.528(3)
C19 C21 1.529(3)
C19 C22 1.526(3)
C23 C24 1.510(3)
C24 C25 1.396(3)
C24 C29 1.400(3)
C25 C26 1.386(3)
C26 C27 1.382(4)
C27 C28 1.384(3)
C28 C29 1.399(3)
C30 C31 1.524(3)
C30 C32 1.530(3)
C30 C33 1.527(3)
Dy1' O1' 2.1903(15)
Dy1' O2' 2.1967(15)
Dy1' O3' 2.1859(15)
Dy1' N1' 2.4279(18)
Dy1' N2' 2.4175(18)
Dy1' N3' 2.4348(17)
Dy1' N4' 2.5203(17)
O1' N1' 1.456(2)
O2' N2' 1.456(2)
O3' N3' 1.450(2)
N1' C7' 1.459(3)
N1' C8' 1.511(3)
N2' C18' 1.454(3)
N2' C19' 1.512(3)
N3' C29' 1.461(3)
N3' C30' 1.514(3)
N4' C1' 1.502(3)
N4' C12' 1.491(3)
N4' C23' 1.500(3)
C1' C2' 1.511(3)
C2' C3' 1.400(3)
C2' C7' 1.398(3)
C3' C4' 1.382(3)
C4' C5' 1.385(3)
C5' C6' 1.388(3)
C6' C7' 1.396(3)
C8' C9' 1.520(3)
C8' C10' 1.534(3)
C8' C11' 1.527(3)
C12' C13' 1.507(3)
C13' C14' 1.404(3)
C13' C18' 1.400(3)
C14' C15' 1.382(3)
C15' C16' 1.390(3)
C16' C17' 1.383(3)
C17' C18' 1.399(3)
C19' C20' 1.523(3)
C19' C21' 1.528(3)
C19' C22' 1.525(3)
C23' C24' 1.503(3)
C24' C25' 1.403(3)
C24' C29' 1.401(3)
C25' C26' 1.381(3)
C26' C27' 1.378(4)
C27' C28' 1.395(3)
C28' C29' 1.392(3)
C30' C31' 1.522(3)
C30' C32' 1.532(3)
C30' C33' 1.525(3)
